data_4038535
loop_
_publ_author_name
'Caspers, Lucien'
'Spils, Julian'
'Damrath, Mattis'
'Lork, Enno'
'Nachtsheim, Boris Johannes'

_publ_section_title
;
 One-Pot Synthesis and Conformational Analysis of 6-Membered Cyclic
 Iodonium Salts.
;
_journal_name_full 'The Journal of organic chemistry'
_journal_paper_doi 10.1021/acs.joc.0c01125
_journal_year 2020
_chemical_absolute_configuration ad
_chemical_formula_moiety 'C19 H14 I, C F3 O3 S'
_chemical_formula_sum 'C20 H14 F3 I O3 S'
_chemical_formula_weight 518.27
_space_group_crystal_system orthorhombic
_space_group_IT_number 19
_space_group_name_Hall 'P 2ac 2ab'
_space_group_name_H-M_alt 'P 21 21 21'
_atom_sites_solution_hydrogens geom
_atom_sites_solution_primary dual
_audit_creation_date 2019-03-21
_audit_creation_method
;
Olex2 1.2
(compiled 2018.05.29 svn.r3508 for OlexSys, GUI svn.r5506)
;
_cell_angle_alpha 90
_cell_angle_beta 90
_cell_angle_gamma 90
_cell_formula_units_Z 8
_cell_length_a 13.6314(4)
_cell_length_b 19.2653(5)
_cell_length_c 14.8884(4)
_cell_measurement_reflns_used 9816
_cell_measurement_temperature 100.0
_cell_measurement_theta_max 30.53
_cell_measurement_theta_min 2.287
_cell_volume 3909.89(19)
_computing_cell_refinement 'SAINT V8.38A (?, 2016)'
_computing_data_reduction 'SAINT V8.38A (?, 2016)'
_computing_molecular_graphics 'Olex2 (Dolomanov et al., 2009)'
_computing_publication_material 'Olex2 (Dolomanov et al., 2009)'
_computing_structure_refinement 'XL (Sheldrick, 2008)'
_computing_structure_solution 'XT (Sheldrick, 2015)'
_diffrn_ambient_temperature 100.0
_diffrn_detector 'Bruker PHOTON area detector'
_diffrn_detector_area_resol_mean 7.9
_diffrn_detector_type 'CMOS area detector'
_diffrn_measured_fraction_theta_full 0.998
_diffrn_measured_fraction_theta_max 0.997
_diffrn_measurement_device 'three-circle diffractometer'
_diffrn_measurement_device_type 'Bruker D8 Venture CMOS'
_diffrn_measurement_method '\w and \f scans'
_diffrn_radiation_monochromator 'mirror optics'
_diffrn_radiation_probe x-ray
_diffrn_radiation_type MoK\a
_diffrn_radiation_wavelength 0.71073
_diffrn_reflns_av_R_equivalents 0.0351
_diffrn_reflns_av_unetI/netI 0.0334
_diffrn_reflns_Laue_measured_fraction_full 0.998
_diffrn_reflns_Laue_measured_fraction_max 0.997
_diffrn_reflns_limit_h_max 22
_diffrn_reflns_limit_h_min -22
_diffrn_reflns_limit_k_max 31
_diffrn_reflns_limit_k_min -32
_diffrn_reflns_limit_l_max 24
_diffrn_reflns_limit_l_min -17
_diffrn_reflns_number 91480
_diffrn_reflns_point_group_measured_fraction_full 0.999
_diffrn_reflns_point_group_measured_fraction_max 0.997
_diffrn_reflns_theta_full 25.242
_diffrn_reflns_theta_max 36.414
_diffrn_reflns_theta_min 2.285
_diffrn_source 'microfocus sealed X-ray tube'
_diffrn_source_type 'Incoatec I\ms'
_diffrn_standards_number 0
_exptl_absorpt_coefficient_mu 1.791
_exptl_absorpt_correction_T_max 0.7471
_exptl_absorpt_correction_T_min 0.5411
_exptl_absorpt_correction_type multi-scan
_exptl_absorpt_process_details
'SADABS-2016/2 (Bruker,2016/2) was used for absorption correction. wR2(int) was 0.1395 before and 0.0510 after correction. The Ratio of minimum to maximum transmission is 0.7243. The \l/2 correction factor is Not present.'
_exptl_crystal_colour colourless
_exptl_crystal_colour_primary colourless
_exptl_crystal_density_diffrn 1.761
_exptl_crystal_description block
_exptl_crystal_F_000 2032
_exptl_crystal_size_max 0.2
_exptl_crystal_size_mid 0.2
_exptl_crystal_size_min 0.15
_refine_diff_density_max 1.075
_refine_diff_density_min -0.753
_refine_diff_density_rms 0.104
_refine_ls_abs_structure_details
;
 Refined as an inversion twin.
;
_refine_ls_abs_structure_Flack 0.391(10)
_refine_ls_extinction_method none
_refine_ls_goodness_of_fit_ref 1.029
_refine_ls_hydrogen_treatment constr
_refine_ls_matrix_type full
_refine_ls_number_parameters 506
_refine_ls_number_reflns 19037
_refine_ls_number_restraints 0
_refine_ls_restrained_S_all 1.029
_refine_ls_R_factor_all 0.0372
_refine_ls_R_factor_gt 0.0266
_refine_ls_shift/su_max 0.002
_refine_ls_shift/su_mean 0.000
_refine_ls_structure_factor_coef Fsqd
_refine_ls_weighting_details 'w=1/[\s^2^(Fo^2^)+(0.0181P)^2^+2.2376P] where P=(Fo^2^+2Fc^2^)/3'
_refine_ls_weighting_scheme calc
_refine_ls_wR_factor_gt 0.0497
_refine_ls_wR_factor_ref 0.0530
_reflns_Friedel_coverage 0.844
_reflns_Friedel_fraction_full 1.000
_reflns_Friedel_fraction_max 0.996
_reflns_number_gt 16821
_reflns_number_total 19037
_reflns_threshold_expression 'I > 2\s(I)'
_cod_data_source_file jo0c01125_si_002.cif
_cod_data_source_block damrathm180702_a
_cod_database_code 4038535
_shelx_shelxl_version_number 2018/3
_shelx_space_group_comment
;
The symmetry employed for this shelxl refinement is uniquely defined
by the following loop, which should always be used as a source of
symmetry information in preference to the above space-group names.
They are only intended as comments.
;
_shelx_estimated_absorpt_t_max 0.775
_shelx_estimated_absorpt_t_min 0.716
_olex2_refinement_description
;
1. Twinned data refinement
 Scales: 0.609(10)
 0.391(10)
2. Fixed Uiso
 At 1.2 times of:
  All C(H) groups
3.a Ternary CH refined with riding coordinates:
 C9(H9), C29(H29)
3.b Aromatic/amide H refined with riding coordinates:
 C0AA(H0AA), C1(H1), C2(H2), C3(H3), C4(H4), C5(H5), C6(H6), C7(H7), C8(H8),
 C11(H11), C11'(H11'), C12(H12), C12'(H12'), C13(H13), C21(H21), C22(H22),
 C23(H23), C24(H24), C26(H26), C27(H27), C28(H28), C31(H31), C31'(H31'),
 C32(H32), C32'(H32'), C33(H33)
;
_olex2_submission_special_instructions 'No special instructions were received'

loop_
_space_group_symop_operation_xyz
'x, y, z'
'-x+1/2, -y, z+1/2'
'-x, y+1/2, -z+1/2'
'x+1/2, -y+1/2, -z'

loop_
_atom_site_label
_atom_site_type_symbol
_atom_site_fract_x
_atom_site_fract_y
_atom_site_fract_z
_atom_site_U_iso_or_equiv
_atom_site_adp_type
_atom_site_occupancy
_atom_site_site_symmetry_order
_atom_site_calc_flag
_atom_site_refinement_flags_posn
_atom_site_refinement_flags_adp
_atom_site_refinement_flags_occupancy
_atom_site_disorder_assembly
_atom_site_disorder_group
I1 I 0.29558(2) 0.25302(2) 0.52265(2) 0.01097(3) Uani 1 1 d . . . . .
I002 I 0.40156(2) 0.25429(2) 0.86133(2) 0.01430(3) Uani 1 1 d . . . . .
S21 S 0.26038(5) 0.39498(3) 0.69177(5) 0.01781(12) Uani 1 1 d . . . . .
F21 F 0.2893(2) 0.52331(10) 0.64148(17) 0.0510(6) Uani 1 1 d . . . . .
F22 F 0.4084(2) 0.45481(14) 0.61207(18) 0.0561(7) Uani 1 1 d . . . . .
F23 F 0.38307(18) 0.48957(11) 0.74789(15) 0.0428(6) Uani 1 1 d . . . . .
O21 O 0.3285(2) 0.34326(11) 0.72454(16) 0.0325(5) Uani 1 1 d . . . . .
O22 O 0.19035(18) 0.41912(12) 0.75687(16) 0.0311(5) Uani 1 1 d . . . . .
O23 O 0.22019(16) 0.37958(10) 0.60405(14) 0.0245(4) Uani 1 1 d . . . . .
C0AA C 0.4018(2) 0.11908(13) 0.9635(2) 0.0235(5) Uani 1 1 d . . . . .
H0AA H 0.353329 0.106665 0.920490 0.028 Uiso 1 1 calc R . . . .
C1 C 0.4525(2) 0.12007(14) 0.33917(18) 0.0197(5) Uani 1 1 d . . . . .
H1 H 0.511869 0.122203 0.305898 0.024 Uiso 1 1 calc R . . . .
C2 C 0.3903(2) 0.06355(14) 0.32879(19) 0.0225(5) Uani 1 1 d . . . . .
H2 H 0.407294 0.027781 0.287713 0.027 Uiso 1 1 calc R . . . .
C3 C 0.3042(2) 0.05845(13) 0.37718(18) 0.0210(5) Uani 1 1 d . . . . .
H3 H 0.263906 0.018465 0.371405 0.025 Uiso 1 1 calc R . . . .
C4 C 0.2767(2) 0.11195(12) 0.43429(18) 0.0170(5) Uani 1 1 d . . . . .
H4 H 0.216892 0.109910 0.466928 0.020 Uiso 1 1 calc R . . . .
C4A C 0.33897(19) 0.16841(12) 0.44232(18) 0.0138(4) Uani 1 1 d . . . . .
C5 C 0.3090(2) 0.38359(12) 0.40893(18) 0.0192(5) Uani 1 1 d . . . . .
H5 H 0.249112 0.395366 0.437766 0.023 Uiso 1 1 calc R . . . .
C5A C 0.3572(2) 0.32215(12) 0.42860(17) 0.0144(5) Uani 1 1 d . . . . .
C6 C 0.3511(3) 0.42739(14) 0.3457(2) 0.0258(6) Uani 1 1 d . . . . .
H6 H 0.319931 0.470016 0.330999 0.031 Uiso 1 1 calc R . . . .
C7 C 0.4377(3) 0.40934(15) 0.3043(2) 0.0269(6) Uani 1 1 d . . . . .
H7 H 0.465443 0.439610 0.260849 0.032 Uiso 1 1 calc R . . . .
C8 C 0.4854(2) 0.34718(15) 0.32525(18) 0.0226(5) Uani 1 1 d . . . . .
H8 H 0.545002 0.335435 0.295806 0.027 Uiso 1 1 calc R . . . .
C8A C 0.44576(19) 0.30237(13) 0.38931(17) 0.0158(4) Uani 1 1 d . . . . .
C9 C 0.49612(17) 0.23477(12) 0.41449(15) 0.0154(4) Uani 1 1 d . . . . .
H9 H 0.554572 0.229098 0.374573 0.019 Uiso 1 1 calc R . . . .
C9A C 0.42836(19) 0.17391(13) 0.39825(17) 0.0148(4) Uani 1 1 d . . . . .
C10 C 0.53247(17) 0.23551(13) 0.51230(16) 0.0175(5) Uani 1 1 d . . . . .
C11 C 0.5500(2) 0.17266(16) 0.55635(19) 0.0205(5) Uani 1 1 d . . . . .
H11 H 0.539320 0.130062 0.525722 0.025 Uiso 1 1 calc R . . . .
C11' C 0.5492(2) 0.29738(16) 0.5578(2) 0.0211(5) Uani 1 1 d . . . . .
H11' H 0.538033 0.340441 0.528422 0.025 Uiso 1 1 calc R . . . .
C12 C 0.5831(2) 0.17207(18) 0.6450(2) 0.0255(6) Uani 1 1 d . . . . .
H12 H 0.594542 0.129180 0.674713 0.031 Uiso 1 1 calc R . . . .
C12' C 0.5825(2) 0.29649(18) 0.6466(2) 0.0261(6) Uani 1 1 d . . . . .
H12' H 0.593514 0.338937 0.677468 0.031 Uiso 1 1 calc R . . . .
C13 C 0.59941(19) 0.23403(18) 0.68970(18) 0.0290(7) Uani 1 1 d . . . . .
H13 H 0.622194 0.233651 0.750000 0.035 Uiso 1 1 calc R . . . .
C21 C 0.5142(2) 0.39470(14) 1.06278(19) 0.0212(5) Uani 1 1 d . . . . .
H21 H 0.565046 0.395221 1.106447 0.025 Uiso 1 1 calc R . . . .
C22 C 0.4523(2) 0.45194(15) 1.0543(2) 0.0254(6) Uani 1 1 d . . . . .
H22 H 0.462195 0.491162 1.091900 0.030 Uiso 1 1 calc R . . . .
C23 C 0.3767(2) 0.45280(14) 0.99237(19) 0.0235(5) Uani 1 1 d . . . . .
H23 H 0.334922 0.492100 0.987852 0.028 Uiso 1 1 calc R . . . .
C24 C 0.3623(2) 0.39573(13) 0.93672(17) 0.0174(4) Uani 1 1 d . . . . .
H24 H 0.310768 0.395051 0.893812 0.021 Uiso 1 1 calc R . . . .
C24A C 0.42582(19) 0.33969(13) 0.94587(17) 0.0152(4) Uani 1 1 d . . . . .
C25A C 0.4451(2) 0.18434(13) 0.96292(18) 0.0180(5) Uani 1 1 d . . . . .
C26 C 0.4320(2) 0.07265(15) 1.0293(2) 0.0299(7) Uani 1 1 d . . . . .
H26 H 0.404779 0.027289 1.031204 0.036 Uiso 1 1 calc R . . . .
C27 C 0.5016(3) 0.09207(16) 1.0922(2) 0.0298(7) Uani 1 1 d . . . . .
H27 H 0.521678 0.059869 1.136902 0.036 Uiso 1 1 calc R . . . .
C28 C 0.5422(2) 0.15798(15) 1.09071(19) 0.0233(5) Uani 1 1 d . . . . .
H28 H 0.588194 0.170963 1.135599 0.028 Uiso 1 1 calc R . . . .
C28A C 0.51619(18) 0.20589(13) 1.02358(18) 0.0175(4) Uani 1 1 d . . . . .
C29 C 0.56990(18) 0.27460(13) 1.01745(17) 0.0166(4) Uani 1 1 d . . . . .
H29 H 0.604558 0.280700 1.076117 0.020 Uiso 1 1 calc R . . . .
C29A C 0.50233(18) 0.33663(13) 1.00767(16) 0.0160(4) Uani 1 1 d . . . . .
C30 C 0.65099(18) 0.27083(13) 0.94483(16) 0.0164(4) Uani 1 1 d . . . . .
C31 C 0.6817(2) 0.33019(14) 0.89960(19) 0.0218(5) Uani 1 1 d . . . . .
H31 H 0.648846 0.373027 0.909389 0.026 Uiso 1 1 calc R . . . .
C31' C 0.7000(2) 0.20867(15) 0.92848(18) 0.0217(5) Uani 1 1 d . . . . .
H31' H 0.679292 0.167521 0.958110 0.026 Uiso 1 1 calc R . . . .
C32 C 0.7607(2) 0.32703(16) 0.8398(2) 0.0255(6) Uani 1 1 d . . . . .
H32 H 0.781055 0.367786 0.809094 0.031 Uiso 1 1 calc R . . . .
C32' C 0.7791(2) 0.20614(15) 0.86904(19) 0.0231(5) Uani 1 1 d . . . . .
H32' H 0.812271 0.163481 0.858974 0.028 Uiso 1 1 calc R . . . .
C33 C 0.80926(19) 0.26525(15) 0.82493(17) 0.0225(5) Uani 1 1 d . . . . .
H33 H 0.863160 0.263501 0.784545 0.027 Uiso 1 1 calc R . . . .
C34 C 0.3393(3) 0.46985(17) 0.6722(2) 0.0275(7) Uani 1 1 d . . . . .
S1 S 0.27525(5) 0.11411(3) 0.71355(5) 0.01884(13) Uani 1 1 d . . . . .
F1 F 0.24910(18) -0.00450(11) 0.63290(19) 0.0481(6) Uani 1 1 d . . . . .
F2 F 0.36354(17) -0.00590(10) 0.73195(15) 0.0380(5) Uani 1 1 d . . . . .
F3 F 0.38908(18) 0.04323(10) 0.60488(14) 0.0342(5) Uani 1 1 d . . . . .
O1 O 0.36473(18) 0.14722(12) 0.74416(18) 0.0361(6) Uani 1 1 d . . . . .
O2 O 0.20918(18) 0.09410(11) 0.78376(15) 0.0306(5) Uani 1 1 d . . . . .
O3 O 0.22976(17) 0.14699(10) 0.63718(15) 0.0267(4) Uani 1 1 d . . . . .
C14 C 0.3225(3) 0.03262(15) 0.6683(2) 0.0240(6) Uani 1 1 d . . . . .

loop_
_atom_site_aniso_label
_atom_site_aniso_U_11
_atom_site_aniso_U_22
_atom_site_aniso_U_33
_atom_site_aniso_U_23
_atom_site_aniso_U_13
_atom_site_aniso_U_12
I1 0.01004(5) 0.00958(5) 0.01330(5) -0.00060(6) 0.00136(4) 0.00013(5)
I002 0.01635(6) 0.01415(6) 0.01241(5) -0.00088(6) -0.00107(4) 0.00007(6)
S21 0.0241(3) 0.0135(2) 0.0159(3) -0.0027(2) 0.0012(2) 0.0006(2)
F21 0.0777(18) 0.0188(8) 0.0566(14) 0.0130(9) -0.0180(14) -0.0047(10)
F22 0.0508(16) 0.0667(16) 0.0509(15) -0.0083(12) 0.0283(13) -0.0219(13)
F23 0.0467(13) 0.0435(12) 0.0380(12) -0.0051(10) -0.0125(10) -0.0210(10)
O21 0.0509(15) 0.0217(10) 0.0247(11) 0.0011(8) -0.0084(10) 0.0125(10)
O22 0.0300(12) 0.0326(11) 0.0308(12) -0.0145(9) 0.0113(10) -0.0062(9)
O23 0.0312(11) 0.0216(9) 0.0207(9) -0.0065(7) -0.0058(8) 0.0019(8)
C0AA 0.0257(13) 0.0182(11) 0.0266(14) 0.0015(10) 0.0063(11) -0.0033(10)
C1 0.0197(12) 0.0242(12) 0.0151(11) -0.0034(9) -0.0018(9) 0.0085(10)
C2 0.0281(14) 0.0198(11) 0.0195(13) -0.0070(9) -0.0065(11) 0.0083(10)
C3 0.0287(14) 0.0119(9) 0.0223(13) -0.0036(8) -0.0083(11) 0.0020(9)
C4 0.0200(12) 0.0120(9) 0.0191(11) -0.0009(8) -0.0033(9) 0.0001(8)
C4A 0.0154(11) 0.0119(9) 0.0140(11) -0.0016(8) -0.0022(9) 0.0030(8)
C5 0.0233(13) 0.0131(9) 0.0210(12) 0.0010(9) -0.0064(10) 0.0001(9)
C5A 0.0182(12) 0.0119(9) 0.0133(11) 0.0029(8) -0.0037(9) -0.0028(8)
C6 0.0383(17) 0.0153(11) 0.0238(14) 0.0050(10) -0.0075(13) -0.0053(11)
C7 0.0409(17) 0.0209(12) 0.0189(13) 0.0068(10) -0.0024(12) -0.0120(12)
C8 0.0254(13) 0.0253(13) 0.0170(12) 0.0010(10) 0.0024(10) -0.0102(11)
C8A 0.0155(11) 0.0190(11) 0.0128(11) -0.0001(8) 0.0001(8) -0.0055(9)
C9 0.0113(9) 0.0221(11) 0.0129(9) -0.0017(8) 0.0008(7) -0.0001(8)
C9A 0.0149(10) 0.0168(10) 0.0126(10) -0.0010(8) -0.0021(8) 0.0032(8)
C10 0.0111(9) 0.0266(13) 0.0147(10) -0.0001(9) -0.0019(7) -0.0012(8)
C11 0.0129(11) 0.0305(14) 0.0182(12) 0.0023(11) -0.0011(9) 0.0008(10)
C11' 0.0119(11) 0.0305(14) 0.0208(13) -0.0046(11) -0.0018(9) 0.0002(10)
C12 0.0140(12) 0.0424(16) 0.0200(13) 0.0050(12) -0.0035(10) 0.0020(11)
C12' 0.0155(12) 0.0426(16) 0.0201(13) -0.0117(13) -0.0006(10) -0.0026(11)
C13 0.0134(10) 0.059(2) 0.0147(10) -0.0011(12) -0.0012(9) -0.0027(12)
C21 0.0226(13) 0.0235(12) 0.0173(12) -0.0032(10) -0.0028(10) -0.0052(10)
C22 0.0348(16) 0.0197(12) 0.0217(13) -0.0052(10) -0.0031(12) -0.0028(11)
C23 0.0340(15) 0.0153(10) 0.0213(13) -0.0013(9) -0.0022(11) 0.0029(10)
C24 0.0204(12) 0.0161(10) 0.0157(11) 0.0006(8) -0.0015(9) 0.0023(9)
C24A 0.0176(11) 0.0164(10) 0.0117(10) -0.0006(8) -0.0003(8) -0.0020(8)
C25A 0.0193(12) 0.0170(10) 0.0177(12) 0.0038(9) 0.0038(9) 0.0022(9)
C26 0.0344(16) 0.0197(12) 0.0355(17) 0.0084(12) 0.0132(14) 0.0016(11)
C27 0.0344(16) 0.0264(13) 0.0284(15) 0.0151(12) 0.0119(13) 0.0111(12)
C28 0.0229(13) 0.0276(13) 0.0196(12) 0.0094(10) 0.0044(10) 0.0061(10)
C28A 0.0171(11) 0.0205(10) 0.0149(10) 0.0047(9) 0.0041(9) 0.0018(8)
C29 0.0141(10) 0.0226(10) 0.0131(10) 0.0014(9) -0.0008(8) 0.0014(8)
C29A 0.0153(10) 0.0193(10) 0.0133(10) 0.0006(8) 0.0001(8) -0.0010(8)
C30 0.0138(10) 0.0229(11) 0.0126(10) 0.0021(8) -0.0023(8) -0.0019(8)
C31 0.0240(13) 0.0196(11) 0.0219(13) 0.0000(10) 0.0049(10) -0.0045(9)
C31' 0.0171(11) 0.0265(12) 0.0215(12) 0.0084(10) 0.0016(10) 0.0042(10)
C32 0.0278(14) 0.0262(13) 0.0226(13) 0.0005(10) 0.0072(11) -0.0088(11)
C32' 0.0160(12) 0.0306(13) 0.0227(13) 0.0041(11) 0.0018(10) 0.0058(10)
C33 0.0144(10) 0.0347(15) 0.0184(11) 0.0004(10) 0.0032(8) -0.0036(9)
C34 0.0326(17) 0.0243(13) 0.0256(15) 0.0012(11) 0.0011(13) -0.0067(12)
S1 0.0221(3) 0.0151(2) 0.0193(3) -0.0003(2) 0.0057(2) -0.0012(2)
F1 0.0452(13) 0.0250(9) 0.0742(17) -0.0181(11) -0.0130(13) -0.0081(9)
F2 0.0445(13) 0.0311(10) 0.0383(12) 0.0120(8) 0.0055(10) 0.0151(9)
F3 0.0448(12) 0.0293(9) 0.0284(10) -0.0018(8) 0.0138(9) 0.0084(9)
O1 0.0317(13) 0.0338(12) 0.0428(14) -0.0196(11) 0.0030(11) -0.0101(10)
O2 0.0319(12) 0.0311(10) 0.0290(11) 0.0117(9) 0.0148(10) 0.0055(9)
O3 0.0326(11) 0.0214(9) 0.0261(10) 0.0095(8) 0.0077(9) 0.0048(8)
C14 0.0290(16) 0.0163(11) 0.0268(15) 0.0005(10) 0.0004(11) -0.0008(10)

loop_
_atom_type_symbol
_atom_type_description
_atom_type_scat_dispersion_real
_atom_type_scat_dispersion_imag
_atom_type_scat_source
C C 0.0033 0.0016 'International Tables Vol C Tables 4.2.6.8 and 6.1.1.4'
H H 0.0000 0.0000 'International Tables Vol C Tables 4.2.6.8 and 6.1.1.4'
F F 0.0171 0.0103 'International Tables Vol C Tables 4.2.6.8 and 6.1.1.4'
I I -0.4742 1.8119 'International Tables Vol C Tables 4.2.6.8 and 6.1.1.4'
O O 0.0106 0.0060 'International Tables Vol C Tables 4.2.6.8 and 6.1.1.4'
S S 0.1246 0.1234 'International Tables Vol C Tables 4.2.6.8 and 6.1.1.4'

loop_
_geom_angle_atom_site_label_1
_geom_angle_atom_site_label_2
_geom_angle_atom_site_label_3
_geom_angle
_geom_angle_site_symmetry_1
_geom_angle_site_symmetry_3
_geom_angle_publ_flag
C4A I1 C5A 89.99(10) . . ?
C24A I002 C25A 91.51(11) . . ?
O21 S21 C34 102.70(16) . . ?
O22 S21 O21 114.94(15) . . ?
O22 S21 O23 115.05(14) . . ?
O22 S21 C34 104.10(15) . . ?
O23 S21 O21 113.97(13) . . ?
O23 S21 C34 103.98(14) . . ?
C25A C0AA H0AA 121.3 . . ?
C25A C0AA C26 117.4(3) . . ?
C26 C0AA H0AA 121.3 . . ?
C2 C1 H1 119.7 . . ?
C2 C1 C9A 120.5(3) . . ?
C9A C1 H1 119.7 . . ?
C1 C2 H2 119.4 . . ?
C3 C2 C1 121.1(2) . . ?
C3 C2 H2 119.4 . . ?
C2 C3 H3 120.1 . . ?
C2 C3 C4 119.8(2) . . ?
C4 C3 H3 120.1 . . ?
C3 C4 H4 121.0 . . ?
C4A C4 C3 118.1(3) . . ?
C4A C4 H4 121.0 . . ?
C4 C4A I1 118.99(19) . . ?
C4 C4A C9A 123.9(2) . . ?
C9A C4A I1 117.12(18) . . ?
C5A C5 H5 121.1 . . ?
C5A C5 C6 117.9(3) . . ?
C6 C5 H5 121.1 . . ?
C5 C5A I1 119.5(2) . . ?
C5 C5A C8A 123.7(2) . . ?
C8A C5A I1 116.82(18) . . ?
C5 C6 H6 119.9 . . ?
C7 C6 C5 120.3(3) . . ?
C7 C6 H6 119.9 . . ?
C6 C7 H7 119.5 . . ?
C6 C7 C8 121.1(3) . . ?
C8 C7 H7 119.5 . . ?
C7 C8 H8 119.9 . . ?
C8A C8 C7 120.1(3) . . ?
C8A C8 H8 119.9 . . ?
C5A C8A C8 116.9(2) . . ?
C5A C8A C9 121.5(2) . . ?
C8 C8A C9 121.6(2) . . ?
C8A C9 H9 107.9 . . ?
C8A C9 C10 111.8(2) . . ?
C9A C9 C8A 110.44(19) . . ?
C9A C9 H9 107.9 . . ?
C9A C9 C10 110.8(2) . . ?
C10 C9 H9 107.9 . . ?
C1 C9A C9 122.1(2) . . ?
C4A C9A C1 116.5(2) . . ?
C4A C9A C9 121.3(2) . . ?
C11 C10 C9 119.4(2) . . ?
C11' C10 C9 121.5(2) . . ?
C11' C10 C11 119.1(2) . . ?
C10 C11 H11 119.8 . . ?
C12 C11 C10 120.4(3) . . ?
C12 C11 H11 119.8 . . ?
C10 C11' H11' 119.9 . . ?
C10 C11' C12' 120.2(3) . . ?
C12' C11' H11' 119.9 . . ?
C11 C12 H12 120.0 . . ?
C13 C12 C11 120.0(3) . . ?
C13 C12 H12 120.0 . . ?
C11' C12' H12' 119.9 . . ?
C13 C12' C11' 120.2(3) . . ?
C13 C12' H12' 119.9 . . ?
C12 C13 H13 120.0 . . ?
C12' C13 C12 120.0(3) . . ?
C12' C13 H13 120.0 . . ?
C22 C21 H21 119.7 . . ?
C22 C21 C29A 120.7(3) . . ?
C29A C21 H21 119.7 . . ?
C21 C22 H22 119.3 . . ?
C23 C22 C21 121.4(3) . . ?
C23 C22 H22 119.3 . . ?
C22 C23 H23 120.2 . . ?
C22 C23 C24 119.5(3) . . ?
C24 C23 H23 120.2 . . ?
C23 C24 H24 121.1 . . ?
C24A C24 C23 117.9(2) . . ?
C24A C24 H24 121.1 . . ?
C24 C24A I002 116.88(18) . . ?
C24 C24A C29A 124.3(2) . . ?
C29A C24A I002 118.78(18) . . ?
C0AA C25A I002 117.5(2) . . ?
C28A C25A I002 118.14(18) . . ?
C28A C25A C0AA 124.3(2) . . ?
C0AA C26 H26 119.8 . . ?
C27 C26 C0AA 120.4(3) . . ?
C27 C26 H26 119.8 . . ?
C26 C27 H27 119.7 . . ?
C26 C27 C28 120.7(3) . . ?
C28 C27 H27 119.7 . . ?
C27 C28 H28 119.6 . . ?
C27 C28 C28A 120.8(3) . . ?
C28A C28 H28 119.6 . . ?
C25A C28A C28 116.2(2) . . ?
C25A C28A C29 124.0(2) . . ?
C28 C28A C29 119.6(2) . . ?
C28A C29 H29 106.2 . . ?
C28A C29 C29A 113.6(2) . . ?
C28A C29 C30 110.3(2) . . ?
C29A C29 H29 106.2 . . ?
C29A C29 C30 113.8(2) . . ?
C30 C29 H29 106.2 . . ?
C21 C29A C29 120.3(2) . . ?
C24A C29A C21 116.2(2) . . ?
C24A C29A C29 123.5(2) . . ?
C31 C30 C29 120.9(2) . . ?
C31 C30 C31' 118.6(2) . . ?
C31' C30 C29 120.3(2) . . ?
C30 C31 H31 119.9 . . ?
C30 C31 C32 120.2(3) . . ?
C32 C31 H31 119.9 . . ?
C30 C31' H31' 119.6 . . ?
C30 C31' C32' 120.7(2) . . ?
C32' C31' H31' 119.6 . . ?
C31 C32 H32 119.7 . . ?
C33 C32 C31 120.6(3) . . ?
C33 C32 H32 119.7 . . ?
C31' C32' H32' 119.9 . . ?
C33 C32' C31' 120.3(3) . . ?
C33 C32' H32' 119.9 . . ?
C32 C33 H33 120.2 . . ?
C32' C33 C32 119.6(2) . . ?
C32' C33 H33 120.2 . . ?
F21 C34 S21 111.6(3) . . ?
F21 C34 F22 107.6(3) . . ?
F21 C34 F23 107.6(3) . . ?
F22 C34 S21 110.7(2) . . ?
F23 C34 S21 110.8(2) . . ?
F23 C34 F22 108.3(3) . . ?
O1 S1 C14 101.41(15) . . ?
O2 S1 O1 114.70(16) . . ?
O2 S1 O3 115.05(14) . . ?
O2 S1 C14 105.05(14) . . ?
O3 S1 O1 114.61(15) . . ?
O3 S1 C14 103.79(14) . . ?
F1 C14 S1 110.0(2) . . ?
F2 C14 S1 111.4(2) . . ?
F2 C14 F1 107.3(3) . . ?
F3 C14 S1 111.8(2) . . ?
F3 C14 F1 108.3(3) . . ?
F3 C14 F2 107.8(3) . . ?

loop_
_geom_bond_atom_site_label_1
_geom_bond_atom_site_label_2
_geom_bond_distance
_geom_bond_site_symmetry_2
_geom_bond_publ_flag
I1 C4A 2.106(2) . ?
I1 C5A 2.107(3) . ?
I002 C24A 2.098(2) . ?
I002 C25A 2.111(3) . ?
S21 O21 1.447(2) . ?
S21 O22 1.438(2) . ?
S21 O23 1.447(2) . ?
S21 C34 1.823(3) . ?
F21 C34 1.317(4) . ?
F22 C34 1.332(4) . ?
F23 C34 1.330(4) . ?
C0AA H0AA 0.9500 . ?
C0AA C25A 1.389(4) . ?
C0AA C26 1.390(4) . ?
C1 H1 0.9500 . ?
C1 C2 1.389(4) . ?
C1 C9A 1.399(4) . ?
C2 H2 0.9500 . ?
C2 C3 1.381(4) . ?
C3 H3 0.9500 . ?
C3 C4 1.388(3) . ?
C4 H4 0.9500 . ?
C4 C4A 1.385(4) . ?
C4A C9A 1.388(4) . ?
C5 H5 0.9500 . ?
C5 C5A 1.385(3) . ?
C5 C6 1.388(4) . ?
C5A C8A 1.395(4) . ?
C6 H6 0.9500 . ?
C6 C7 1.377(5) . ?
C7 H7 0.9500 . ?
C7 C8 1.398(4) . ?
C8 H8 0.9500 . ?
C8 C8A 1.396(4) . ?
C8A C9 1.519(3) . ?
C9 H9 1.0000 . ?
C9 C9A 1.512(3) . ?
C9 C10 1.538(3) . ?
C10 C11 1.398(4) . ?
C10 C11' 1.390(4) . ?
C11 H11 0.9500 . ?
C11 C12 1.395(4) . ?
C11' H11' 0.9500 . ?
C11' C12' 1.398(4) . ?
C12 H12 0.9500 . ?
C12 C13 1.384(5) . ?
C12' H12' 0.9500 . ?
C12' C13 1.383(5) . ?
C13 H13 0.9500 . ?
C21 H21 0.9500 . ?
C21 C22 1.395(4) . ?
C21 C29A 1.397(4) . ?
C22 H22 0.9500 . ?
C22 C23 1.383(4) . ?
C23 H23 0.9500 . ?
C23 C24 1.391(4) . ?
C24 H24 0.9500 . ?
C24 C24A 1.390(4) . ?
C24A C29A 1.392(4) . ?
C25A C28A 1.388(4) . ?
C26 H26 0.9500 . ?
C26 C27 1.384(5) . ?
C27 H27 0.9500 . ?
C27 C28 1.385(4) . ?
C28 H28 0.9500 . ?
C28 C28A 1.406(4) . ?
C28A C29 1.515(4) . ?
C29 H29 1.0000 . ?
C29 C29A 1.516(3) . ?
C29 C30 1.548(3) . ?
C30 C31 1.391(4) . ?
C30 C31' 1.392(4) . ?
C31 H31 0.9500 . ?
C31 C32 1.399(4) . ?
C31' H31' 0.9500 . ?
C31' C32' 1.396(4) . ?
C32 H32 0.9500 . ?
C32 C33 1.380(4) . ?
C32' H32' 0.9500 . ?
C32' C33 1.377(4) . ?
C33 H33 0.9500 . ?
S1 O1 1.450(2) . ?
S1 O2 1.433(2) . ?
S1 O3 1.442(2) . ?
S1 C14 1.826(3) . ?
F1 C14 1.337(4) . ?
F2 C14 1.328(4) . ?
F3 C14 1.326(4) . ?

loop_
_twin_individual_id
_twin_individual_mass_fraction_refined
1 0.609(10)
2 0.391(10)
